data_7117598
loop_
_publ_author_name
'Zhou, Peng'
'Hao, Wen-Juan'
'Zhang, Jin-Peng'
'Jiang, Bo'
'Li, Guigen'
'Tu, Shu-Jiang'

_publ_section_title
;
 Cascade bicyclizations of o-alkynyl aldehydes with thiazolium salts: a
 new access toward poly-functionalized indeno[2,1-b]pyrroles.
;
_journal_issue 65
_journal_name_full 'Chemical communications (Cambridge, England)'
_journal_page_first 13012
_journal_page_last 13015
_journal_paper_doi 10.1039/c5cc04306a
_journal_volume 51
_journal_year 2015
_chemical_formula_sum 'C21 H18 F N O2'
_chemical_formula_weight 335.36
_chemical_name_systematic
; 
 ? 
;
_space_group_IT_number 15
_symmetry_cell_setting triclinic
_symmetry_space_group_name_Hall '-C 2yc'
_symmetry_space_group_name_H-M 'C 1 2/c 1'
_atom_sites_solution_hydrogens geom
_atom_sites_solution_primary direct
_atom_sites_solution_secondary difmap
_audit_creation_method SHELXL-97
_audit_update_record
;
2015-05-21 deposited with the CCDC.
2015-07-06 downloaded from the CCDC.
;
_cell_angle_alpha 90.00
_cell_angle_beta 114.230(3)
_cell_angle_gamma 90.00
_cell_formula_units_Z 8
_cell_length_a 40.945(4)
_cell_length_b 4.8118(6)
_cell_length_c 18.9940(17)
_cell_measurement_reflns_used 855
_cell_measurement_temperature 293(2)
_cell_measurement_theta_max 47.4970
_cell_measurement_theta_min 7.0850
_cell_volume 3412.5(6)
_computing_cell_refinement 'Bruker FRAMBO'
_computing_data_collection 'Bruker FRAMBO'
_computing_data_reduction 'Bruker SAINT'
_computing_molecular_graphics 'Bruker SHELXTL'
_computing_publication_material 'Bruker SHELXTL'
_computing_structure_refinement 'SHELXL-97 (Sheldrick, 1997)'
_computing_structure_solution 'SHELXS-97 (Sheldrick, 1990)'
_diffrn_ambient_temperature 293(2)
_diffrn_measured_fraction_theta_full 0.999
_diffrn_measured_fraction_theta_max 0.999
_diffrn_measurement_device_type 'CCD area detector'
_diffrn_measurement_method 'phi and omega scans'
_diffrn_radiation_monochromator graphite
_diffrn_radiation_source 'fine-focus sealed tube'
_diffrn_radiation_type CuK\a
_diffrn_radiation_wavelength 1.54178
_diffrn_reflns_av_R_equivalents 0.1075
_diffrn_reflns_av_sigmaI/netI 0.1085
_diffrn_reflns_limit_h_max 47
_diffrn_reflns_limit_h_min -48
_diffrn_reflns_limit_k_max 4
_diffrn_reflns_limit_k_min -5
_diffrn_reflns_limit_l_max 22
_diffrn_reflns_limit_l_min -22
_diffrn_reflns_number 9758
_diffrn_reflns_theta_full 66.18
_diffrn_reflns_theta_max 66.18
_diffrn_reflns_theta_min 4.66
_exptl_absorpt_coefficient_mu 0.745
_exptl_absorpt_correction_T_max 0.9225
_exptl_absorpt_correction_T_min 0.7400
_exptl_absorpt_correction_type multi-scan
_exptl_absorpt_process_details sadabs
_exptl_crystal_colour red
_exptl_crystal_density_diffrn 1.306
_exptl_crystal_density_method 'not measured'
_exptl_crystal_description block
_exptl_crystal_F_000 1408
_exptl_crystal_size_max 0.43
_exptl_crystal_size_mid 0.18
_exptl_crystal_size_min 0.11
_refine_diff_density_max 0.199
_refine_diff_density_min -0.190
_refine_diff_density_rms 0.049
_refine_ls_extinction_method none
_refine_ls_goodness_of_fit_ref 1.076
_refine_ls_hydrogen_treatment constr
_refine_ls_matrix_type full
_refine_ls_number_parameters 276
_refine_ls_number_reflns 2998
_refine_ls_number_restraints 0
_refine_ls_restrained_S_all 1.076
_refine_ls_R_factor_all 0.1505
_refine_ls_R_factor_gt 0.0677
_refine_ls_shift/su_max 0.001
_refine_ls_shift/su_mean 0.000
_refine_ls_structure_factor_coef Fsqd
_refine_ls_weighting_details 'calc w=1/[\s^2^(Fo^2^)+(0.0041P)^2^+0.0000P] where P=(Fo^2^+2Fc^2^)/3'
_refine_ls_weighting_scheme calc
_refine_ls_wR_factor_gt 0.1074
_refine_ls_wR_factor_ref 0.1357
_reflns_number_gt 1246
_reflns_number_total 2998
_reflns_threshold_expression >2sigma(I)
_cod_data_source_file c5cc04306a2.cif
_cod_data_source_block 141130g
_cod_depositor_comments
;
The following automatic conversions were performed:

'_symmetry_cell_setting' value 'Triclinic' changed to 'triclinic'
according to
/usr/data/users/saulius/crontab/automatic-downloads/current/RSC/lib/dictionaries/cif_core.dic
dictionary named 'cif_core.dic' version 2.4.2 from 2011-04-26.

Automatic conversion script
Id: cif_fix_values 3271 2015-04-21 07:52:19Z andrius 
;
_cod_original_sg_symbol_H-M c_1_2/c_1
_cod_database_code 7117598

loop_
_symmetry_equiv_pos_as_xyz
'x, y, z'
'-x, y, -z+1/2'
'x+1/2, y+1/2, z'
'-x+1/2, y+1/2, -z+1/2'
'-x, -y, -z'
'x, -y, z-1/2'
'-x+1/2, -y+1/2, -z'
'x+1/2, -y+1/2, z-1/2'

loop_
_atom_site_label
_atom_site_type_symbol
_atom_site_fract_x
_atom_site_fract_y
_atom_site_fract_z
_atom_site_U_iso_or_equiv
_atom_site_adp_type
_atom_site_occupancy
_atom_site_symmetry_multiplicity
_atom_site_calc_flag
_atom_site_refinement_flags
_atom_site_disorder_assembly
_atom_site_disorder_group
N1 N 0.66238(10) 0.6806(8) 0.3730(2) 0.0652(11) Uani 1 1 d . . .
O1 O 0.73586(8) 0.4117(7) 0.37346(19) 0.0902(12) Uani 1 1 d . . .
O2 O 0.46593(9) 0.3662(8) 0.0780(2) 0.0817(11) Uani 1 1 d . . .
F1 F 0.63630(7) -0.2639(7) 0.06568(17) 0.1042(11) Uani 1 1 d . . .
C1 C 0.70493(12) 0.3795(10) 0.3292(3) 0.0661(14) Uani 1 1 d . . .
C2 C 0.67217(13) 0.4974(9) 0.3289(3) 0.0619(13) Uani 1 1 d . . .
C3 C 0.62595(13) 0.6997(9) 0.3420(3) 0.0604(12) Uani 1 1 d . . .
C4 C 0.61148(12) 0.5296(9) 0.2759(3) 0.0563(12) Uani 1 1 d . A .
C5 C 0.64145(12) 0.4045(9) 0.2697(3) 0.0571(12) Uani 1 1 d . . .
C6 C 0.65259(11) 0.2086(9) 0.2231(3) 0.0568(12) Uani 1 1 d . . .
C7 C 0.63400(12) 0.0554(9) 0.1582(3) 0.0649(13) Uani 1 1 d . . .
H7 H 0.6091 0.0613 0.1337 0.078 Uiso 1 1 calc R . .
C8 C 0.65446(13) -0.1121(10) 0.1306(3) 0.0715(15) Uani 1 1 d . . .
C9 C 0.69082(12) -0.1297(10) 0.1640(3) 0.0694(14) Uani 1 1 d . . .
H9 H 0.7030 -0.2434 0.1432 0.083 Uiso 1 1 calc R . .
C10 C 0.70945(12) 0.0282(9) 0.2304(3) 0.0693(14) Uani 1 1 d . . .
H10 H 0.7343 0.0209 0.2548 0.083 Uiso 1 1 calc R . .
C11 C 0.69024(12) 0.1954(9) 0.2592(3) 0.0600(13) Uani 1 1 d . . .
C12 C 0.68810(12) 0.8183(10) 0.4436(3) 0.0743(15) Uani 1 1 d . . .
H12A H 0.6773 0.9858 0.4528 0.089 Uiso 1 1 calc R . .
H12B H 0.7092 0.8722 0.4357 0.089 Uiso 1 1 calc R . .
C13 C 0.69917(13) 0.6338(10) 0.5131(3) 0.101(2) Uani 1 1 d . . .
H13A H 0.6784 0.5802 0.5213 0.152 Uiso 1 1 calc R . .
H13B H 0.7155 0.7322 0.5576 0.152 Uiso 1 1 calc R . .
H13C H 0.7107 0.4709 0.5051 0.152 Uiso 1 1 calc R . .
C14 C 0.60668(12) 0.8718(9) 0.3786(2) 0.0785(15) Uani 1 1 d . . .
H14A H 0.6118 0.8019 0.4294 0.118 Uiso 1 1 calc R . .
H14B H 0.5814 0.8626 0.3477 0.118 Uiso 1 1 calc R . .
H14C H 0.6145 1.0613 0.3822 0.118 Uiso 1 1 calc R . .
C15 C 0.57364(12) 0.4912(9) 0.2239(3) 0.0558(12) Uani 1 1 d . . .
C16 C 0.5502(2) 0.7115(19) 0.1964(5) 0.060(3) Uani 0.509(3) 1 d P A 1
H16 H 0.5585 0.8912 0.2111 0.072 Uiso 0.509(3) 1 calc PR A 1
C17 C 0.5148(2) 0.6721(19) 0.1476(5) 0.062(3) Uani 0.509(3) 1 d P A 1
H17 H 0.4994 0.8235 0.1304 0.075 Uiso 0.509(3) 1 calc PR A 1
C18 C 0.50179(13) 0.3994(10) 0.1236(3) 0.0583(12) Uani 1 1 d . A .
C19 C 0.5261(2) 0.1789(19) 0.1454(5) 0.063(3) Uani 0.509(3) 1 d P A 1
H19 H 0.5185 0.0007 0.1270 0.076 Uiso 0.509(3) 1 calc PR A 1
C20 C 0.5617(2) 0.2270(19) 0.1949(5) 0.060(3) Uani 0.509(3) 1 d P A 1
H20 H 0.5779 0.0799 0.2088 0.073 Uiso 0.509(3) 1 calc PR A 1
C21 C 0.4541(3) 0.107(2) 0.0426(7) 0.094(4) Uani 0.509(3) 1 d P A 1
H21A H 0.4288 0.1138 0.0117 0.141 Uiso 0.509(3) 1 calc PR A 1
H21B H 0.4592 -0.0337 0.0816 0.141 Uiso 0.509(3) 1 calc PR A 1
H21C H 0.4663 0.0629 0.0103 0.141 Uiso 0.509(3) 1 calc PR A 1
C16' C 0.5461(2) 0.4621(18) 0.2549(5) 0.061(3) Uani 0.491(3) 1 d P A 2
H16' H 0.5527 0.4720 0.3078 0.073 Uiso 0.491(3) 1 calc PR A 2
C17' C 0.5107(2) 0.4201(18) 0.2054(5) 0.059(3) Uani 0.491(3) 1 d P A 2
H17' H 0.4930 0.4056 0.2242 0.070 Uiso 0.491(3) 1 calc PR A 2
C19' C 0.5267(2) 0.4261(17) 0.0967(5) 0.055(3) Uani 0.491(3) 1 d P A 2
H19' H 0.5206 0.4138 0.0439 0.066 Uiso 0.491(3) 1 calc PR A 2
C20' C 0.5618(2) 0.4721(18) 0.1469(5) 0.055(3) Uani 0.491(3) 1 d P A 2
H20' H 0.5786 0.4913 0.1259 0.066 Uiso 0.491(3) 1 calc PR A 2
C21' C 0.4528(3) 0.313(3) 0.0027(6) 0.101(4) Uani 0.491(3) 1 d P A 2
H21D H 0.4548 0.4763 -0.0244 0.152 Uiso 0.491(3) 1 calc PR A 2
H21E H 0.4280 0.2616 -0.0152 0.152 Uiso 0.491(3) 1 calc PR A 2
H21F H 0.4660 0.1637 -0.0067 0.152 Uiso 0.491(3) 1 calc PR A 2

loop_
_atom_site_aniso_label
_atom_site_aniso_U_11
_atom_site_aniso_U_22
_atom_site_aniso_U_33
_atom_site_aniso_U_23
_atom_site_aniso_U_13
_atom_site_aniso_U_12
N1 0.069(3) 0.064(3) 0.060(3) 0.000(2) 0.024(2) -0.010(2)
O1 0.055(2) 0.118(3) 0.093(3) -0.025(2) 0.025(2) -0.013(2)
O2 0.066(2) 0.105(3) 0.073(3) -0.009(2) 0.028(2) 0.002(2)
F1 0.078(2) 0.135(3) 0.095(2) -0.047(2) 0.0310(19) 0.0138(19)
C1 0.053(3) 0.072(3) 0.073(4) 0.003(3) 0.026(3) -0.010(3)
C2 0.065(3) 0.061(3) 0.063(3) -0.008(3) 0.030(3) -0.007(3)
C3 0.068(3) 0.056(3) 0.061(3) -0.003(3) 0.030(3) 0.002(2)
C4 0.063(3) 0.051(3) 0.060(3) -0.003(2) 0.030(3) 0.002(2)
C5 0.060(3) 0.056(3) 0.058(3) -0.003(3) 0.027(3) -0.004(2)
C6 0.054(3) 0.057(3) 0.063(3) 0.000(3) 0.026(3) -0.006(2)
C7 0.056(3) 0.072(3) 0.069(3) -0.012(3) 0.027(3) 0.001(2)
C8 0.068(3) 0.079(4) 0.067(4) -0.014(3) 0.027(3) 0.002(3)
C9 0.061(3) 0.077(3) 0.075(4) -0.008(3) 0.033(3) 0.008(3)
C10 0.057(3) 0.078(3) 0.078(4) -0.007(3) 0.033(3) -0.001(3)
C11 0.060(3) 0.061(3) 0.061(3) -0.005(3) 0.026(3) -0.007(2)
C12 0.071(3) 0.073(3) 0.077(4) -0.015(3) 0.030(3) -0.016(3)
C13 0.119(5) 0.098(4) 0.069(4) -0.002(4) 0.021(4) -0.025(4)
C14 0.092(4) 0.082(4) 0.074(4) -0.010(3) 0.047(3) 0.005(3)
C15 0.060(3) 0.054(3) 0.059(3) 0.005(3) 0.030(3) 0.005(2)
C16 0.064(6) 0.057(6) 0.060(6) 0.002(5) 0.026(5) 0.002(5)
C17 0.068(6) 0.060(6) 0.063(7) 0.007(5) 0.031(6) 0.012(5)
C18 0.058(3) 0.062(3) 0.057(3) 0.000(3) 0.026(3) 0.001(2)
C19 0.070(6) 0.061(6) 0.066(7) 0.000(5) 0.035(6) 0.000(5)
C20 0.060(6) 0.064(6) 0.068(7) -0.004(5) 0.037(5) 0.002(5)
C21 0.066(7) 0.096(9) 0.114(11) -0.016(9) 0.032(8) -0.023(7)
C16' 0.070(6) 0.066(6) 0.054(6) -0.003(5) 0.034(5) 0.005(5)
C17' 0.059(6) 0.073(7) 0.056(6) -0.002(5) 0.036(5) 0.000(5)
C19' 0.066(6) 0.061(6) 0.053(6) -0.002(5) 0.039(5) -0.005(5)
C20' 0.063(6) 0.063(6) 0.051(6) -0.001(5) 0.035(5) 0.005(5)
C21' 0.098(9) 0.129(12) 0.075(10) -0.012(9) 0.034(8) -0.008(10)

loop_
_atom_type_symbol
_atom_type_description
_atom_type_scat_dispersion_real
_atom_type_scat_dispersion_imag
_atom_type_scat_source
C C 0.0181 0.0091 'International Tables Vol C Tables 4.2.6.8 and 6.1.1.4'
H H 0.0000 0.0000 'International Tables Vol C Tables 4.2.6.8 and 6.1.1.4'
N N 0.0311 0.0180 'International Tables Vol C Tables 4.2.6.8 and 6.1.1.4'
O O 0.0492 0.0322 'International Tables Vol C Tables 4.2.6.8 and 6.1.1.4'
F F 0.0727 0.0534 'International Tables Vol C Tables 4.2.6.8 and 6.1.1.4'

loop_
_geom_angle_atom_site_label_1
_geom_angle_atom_site_label_2
_geom_angle_atom_site_label_3
_geom_angle
C3 N1 C2 108.6(4)
C3 N1 C12 127.4(4)
C2 N1 C12 124.0(4)
C21' O2 C18 123.9(7)
C21' O2 C21 53.7(6)
C18 O2 C21 118.3(6)
O1 C1 C2 130.9(5)
O1 C1 C11 128.0(5)
C2 C1 C11 101.1(4)
C5 C2 N1 107.9(4)
C5 C2 C1 114.2(4)
N1 C2 C1 137.9(5)
N1 C3 C4 109.3(4)
N1 C3 C14 121.9(4)
C4 C3 C14 128.8(4)
C3 C4 C5 105.0(4)
C3 C4 C15 127.9(4)
C5 C4 C15 127.1(4)
C2 C5 C4 109.2(4)
C2 C5 C6 107.0(4)
C4 C5 C6 143.8(5)
C7 C6 C11 120.6(5)
C7 C6 C5 133.2(4)
C11 C6 C5 106.3(4)
C6 C7 C8 116.5(4)
C6 C7 H7 121.7
C8 C7 H7 121.7
C9 C8 F1 118.3(5)
C9 C8 C7 124.5(5)
F1 C8 C7 117.2(4)
C8 C9 C10 118.2(5)
C8 C9 H9 120.9
C10 C9 H9 120.9
C11 C10 C9 118.9(5)
C11 C10 H10 120.5
C9 C10 H10 120.5
C10 C11 C6 121.3(5)
C10 C11 C1 127.3(4)
C6 C11 C1 111.4(4)
N1 C12 C13 112.3(4)
N1 C12 H12A 109.2
C13 C12 H12A 109.2
N1 C12 H12B 109.2
C13 C12 H12B 109.2
H12A C12 H12B 107.9
C12 C13 H13A 109.5
C12 C13 H13B 109.5
H13A C13 H13B 109.5
C12 C13 H13C 109.5
H13A C13 H13C 109.5
H13B C13 H13C 109.5
C3 C14 H14A 109.5
C3 C14 H14B 109.5
H14A C14 H14B 109.5
C3 C14 H14C 109.5
H14A C14 H14C 109.5
H14B C14 H14C 109.5
C20' C15 C16 75.9(6)
C20' C15 C20 66.1(5)
C16 C15 C20 118.3(6)
C20' C15 C4 123.4(6)
C16 C15 C4 122.4(6)
C20 C15 C4 118.9(5)
C20' C15 C16' 115.8(6)
C16 C15 C16' 72.4(5)
C20 C15 C16' 82.6(5)
C4 C15 C16' 120.8(5)
C17 C16 C15 121.8(8)
C17 C16 H16 119.1
C15 C16 H16 119.1
C16 C17 C18 119.7(8)
C16 C17 H17 120.2
C18 C17 H17 120.2
C19' C18 O2 124.2(6)
C19' C18 C19 67.6(5)
O2 C18 C19 123.1(6)
C19' C18 C17 77.7(5)
O2 C18 C17 118.2(5)
C19 C18 C17 118.7(6)
C19' C18 C17' 121.0(7)
O2 C18 C17' 114.8(5)
C19 C18 C17' 84.2(6)
C17 C18 C17' 72.3(5)
C20 C19 C18 119.7(8)
C20 C19 H19 120.2
C18 C19 H19 120.2
C15 C20 C19 121.2(8)
C15 C20 H20 119.4
C19 C20 H20 119.4
O2 C21 H21A 109.5
O2 C21 H21B 109.5
O2 C21 H21C 109.5
C17' C16' C15 120.2(8)
C17' C16' H16' 119.9
C15 C16' H16' 119.9
C16' C17' C18 118.1(8)
C16' C17' H17' 120.9
C18 C17' H17' 120.9
C18 C19' C20' 119.9(8)
C18 C19' H19' 120.0
C20' C19' H19' 120.0
C15 C20' C19' 124.9(8)
C15 C20' H20' 117.5
C19' C20' H20' 117.5
O2 C21' H21D 109.5
O2 C21' H21E 109.5
H21D C21' H21E 109.5
O2 C21' H21F 109.5
H21D C21' H21F 109.5
H21E C21' H21F 109.5

loop_
_geom_bond_atom_site_label_1
_geom_bond_atom_site_label_2
_geom_bond_distance
N1 C3 1.364(5)
N1 C2 1.384(5)
N1 C12 1.478(5)
O1 C1 1.208(5)
O2 C21' 1.329(10)
O2 C18 1.374(5)
O2 C21 1.406(10)
F1 C8 1.362(5)
C1 C2 1.454(6)
C1 C11 1.503(6)
C2 C5 1.373(5)
C3 C4 1.410(5)
C3 C14 1.497(5)
C4 C5 1.414(5)
C4 C15 1.467(5)
C5 C6 1.488(5)
C6 C7 1.367(5)
C6 C11 1.408(5)
C7 C8 1.410(6)
C7 H7 0.9300
C8 C9 1.361(5)
C9 C10 1.400(5)
C9 H9 0.9300
C10 C11 1.385(5)
C10 H10 0.9300
C12 C13 1.499(5)
C12 H12A 0.9700
C12 H12B 0.9700
C13 H13A 0.9600
C13 H13B 0.9600
C13 H13C 0.9600
C14 H14A 0.9600
C14 H14B 0.9600
C14 H14C 0.9600
C15 C20' 1.342(9)
C15 C16 1.381(9)
C15 C20 1.392(9)
C15 C16' 1.475(9)
C16 C17 1.377(10)
C16 H16 0.9300
C17 C18 1.418(9)
C17 H17 0.9300
C18 C19' 1.323(9)
C18 C19 1.396(9)
C18 C17' 1.446(9)
C19 C20 1.394(10)
C19 H19 0.9300
C20 H20 0.9300
C21 H21A 0.9600
C21 H21B 0.9600
C21 H21C 0.9600
C16' C17' 1.382(11)
C16' H16' 0.9300
C17' H17' 0.9300
C19' C20' 1.377(10)
C19' H19' 0.9300
C20' H20' 0.9300
C21' H21D 0.9600
C21' H21E 0.9600
C21' H21F 0.9600

loop_
_geom_torsion_atom_site_label_1
_geom_torsion_atom_site_label_2
_geom_torsion_atom_site_label_3
_geom_torsion_atom_site_label_4
_geom_torsion
C3 N1 C2 C5 0.5(5)
C12 N1 C2 C5 178.1(4)
C3 N1 C2 C1 -178.5(5)
C12 N1 C2 C1 -0.9(9)
O1 C1 C2 C5 -178.1(5)
C11 C1 C2 C5 0.6(5)
O1 C1 C2 N1 0.8(10)
C11 C1 C2 N1 179.6(5)
C2 N1 C3 C4 -0.8(5)
C12 N1 C3 C4 -178.3(4)
C2 N1 C3 C14 177.1(4)
C12 N1 C3 C14 -0.4(7)
N1 C3 C4 C5 0.7(5)
C14 C3 C4 C5 -176.9(4)
N1 C3 C4 C15 -178.8(4)
C14 C3 C4 C15 3.6(8)
N1 C2 C5 C4 0.0(5)
C1 C2 C5 C4 179.2(4)
N1 C2 C5 C6 179.9(3)
C1 C2 C5 C6 -0.8(6)
C3 C4 C5 C2 -0.4(5)
C15 C4 C5 C2 179.1(4)
C3 C4 C5 C6 179.7(6)
C15 C4 C5 C6 -0.8(10)
C2 C5 C6 C7 -179.9(5)
C4 C5 C6 C7 0.1(11)
C2 C5 C6 C11 0.7(5)
C4 C5 C6 C11 -179.4(6)
C11 C6 C7 C8 -0.1(7)
C5 C6 C7 C8 -179.5(5)
C6 C7 C8 C9 0.0(8)
C6 C7 C8 F1 -179.4(4)
F1 C8 C9 C10 179.5(4)
C7 C8 C9 C10 0.2(8)
C8 C9 C10 C11 -0.2(7)
C9 C10 C11 C6 0.1(7)
C9 C10 C11 C1 180.0(4)
C7 C6 C11 C10 0.0(7)
C5 C6 C11 C10 179.6(4)
C7 C6 C11 C1 -179.9(4)
C5 C6 C11 C1 -0.3(5)
O1 C1 C11 C10 -1.2(9)
C2 C1 C11 C10 180.0(5)
O1 C1 C11 C6 178.7(5)
C2 C1 C11 C6 -0.2(5)
C3 N1 C12 C13 95.6(6)
C2 N1 C12 C13 -81.5(6)
C3 C4 C15 C20' 140.0(6)
C5 C4 C15 C20' -39.4(9)
C3 C4 C15 C16 45.8(8)
C5 C4 C15 C16 -133.6(6)
C3 C4 C15 C20 -141.0(6)
C5 C4 C15 C20 39.6(8)
C3 C4 C15 C16' -42.0(8)
C5 C4 C15 C16' 138.6(6)
C20' C15 C16 C17 59.1(9)
C20 C15 C16 C17 6.7(12)
C4 C15 C16 C17 179.9(7)
C16' C15 C16 C17 -64.3(9)
C15 C16 C17 C18 -1.0(13)
C21' O2 C18 C19' 11.0(12)
C21 O2 C18 C19' 74.4(10)
C21' O2 C18 C19 -72.8(11)
C21 O2 C18 C19 -9.4(10)
C21' O2 C18 C17 105.2(10)
C21 O2 C18 C17 168.5(8)
C21' O2 C18 C17' -172.5(9)
C21 O2 C18 C17' -109.1(8)
C16 C17 C18 C19' -60.7(9)
C16 C17 C18 O2 176.9(7)
C16 C17 C18 C19 -5.0(11)
C16 C17 C18 C17' 67.8(8)
C19' C18 C19 C20 65.9(9)
O2 C18 C19 C20 -176.9(7)
C17 C18 C19 C20 5.1(11)
C17' C18 C19 C20 -61.0(9)
C20' C15 C20 C19 -63.7(9)
C16 C15 C20 C19 -6.6(11)
C4 C15 C20 C19 180.0(7)
C16' C15 C20 C19 58.8(9)
C18 C19 C20 C15 0.7(13)
C20' C15 C16' C17' -0.5(11)
C16 C15 C16' C17' 63.6(9)
C20 C15 C16' C17' -59.4(9)
C4 C15 C16' C17' -178.6(7)
C15 C16' C17' C18 1.4(12)
C19' C18 C17' C16' -1.5(12)
O2 C18 C17' C16' -178.1(7)
C19 C18 C17' C16' 58.0(9)
C17 C18 C17' C16' -64.6(8)
O2 C18 C19' C20' 176.8(6)
C19 C18 C19' C20' -67.5(9)
C17 C18 C19' C20' 61.0(9)
C17' C18 C19' C20' 0.5(12)
C16 C15 C20' C19' -62.7(10)
C20 C15 C20' C19' 67.7(9)
C4 C15 C20' C19' 177.6(7)
C16' C15 C20' C19' -0.5(12)
C18 C19' C20' C15 0.5(14)
